data_4132047
loop_
_publ_author_name
'Klet, Rachel C.'
'Kaphan, David M.'
'Liu, Cong'
'Yang, Ce'
'Kropf, A. Jeremy'
'Perras, Fr\'ed\'eric A'
'Pruski, Marek'
'Hock, Adam S.'
'Delferro, Massimiliano'

_publ_section_title
;
 Evidence for Redox Mechanisms in Organometallic Chemisorption and
 Reactivity on Sulfated Metal Oxides.
;
_journal_issue 20
_journal_name_full 'Journal of the American Chemical Society'
_journal_page_first 6308
_journal_page_last 6316
_journal_paper_doi 10.1021/jacs.8b00995
_journal_volume 140
_journal_year 2018
_chemical_formula_moiety 'C20 H31 Ir P, B C24 F20, C H2 Cl2'
_chemical_formula_sum 'C45 H33 B Cl2 F20 Ir P'
_chemical_formula_weight 1258.59
_space_group_crystal_system triclinic
_space_group_IT_number 2
_space_group_name_Hall '-P 1'
_space_group_name_H-M_alt 'P -1'
_atom_sites_solution_hydrogens geom
_atom_sites_solution_primary dual
_audit_creation_date 2017-06-07
_audit_creation_method
;
Olex2 1.2
(compiled 2017.03.28 svn.r3405 for OlexSys, GUI svn.r5337)
;
_cell_angle_alpha 74.683(3)
_cell_angle_beta 80.155(3)
_cell_angle_gamma 83.512(3)
_cell_formula_units_Z 2
_cell_length_a 10.1418(5)
_cell_length_b 14.6984(8)
_cell_length_c 15.9199(9)
_cell_measurement_reflns_used 9505
_cell_measurement_temperature 100(2)
_cell_measurement_theta_max 34.76
_cell_measurement_theta_min 2.68
_cell_volume 2249.4(2)
_computing_cell_refinement 'SAINT V8.34A (Bruker, 2013)'
_computing_data_collection 'APEX2 V2014.11-0 (Bruker, 2014)'
_computing_data_reduction 'Bruker SAINT'
_computing_molecular_graphics 'Olex2 (Dolomanov et al., 2009)'
_computing_publication_material 'Olex2 (Dolomanov et al., 2009)'
_computing_structure_refinement 'XL (Sheldrick, 2008)'
_computing_structure_solution 'XT (Sheldrick, 2015)'
_diffrn_ambient_temperature 100.05
_diffrn_detector_area_resol_mean 8
_diffrn_measured_fraction_theta_full 0.999
_diffrn_measured_fraction_theta_max 0.997
_diffrn_measurement_device_type 'Bruker Kappa APEX CCD area detector'
_diffrn_measurement_method '\w and \f scans'
_diffrn_radiation_monochromator 'QuazarTM optics'
_diffrn_radiation_type MoK\a
_diffrn_radiation_wavelength 0.71073
_diffrn_reflns_av_R_equivalents 0.0429
_diffrn_reflns_av_unetI/netI 0.0537
_diffrn_reflns_Laue_measured_fraction_full 0.999
_diffrn_reflns_Laue_measured_fraction_max 0.997
_diffrn_reflns_limit_h_max 16
_diffrn_reflns_limit_h_min -16
_diffrn_reflns_limit_k_max 22
_diffrn_reflns_limit_k_min -24
_diffrn_reflns_limit_l_max 26
_diffrn_reflns_limit_l_min -26
_diffrn_reflns_number 64743
_diffrn_reflns_point_group_measured_fraction_full 0.999
_diffrn_reflns_point_group_measured_fraction_max 0.997
_diffrn_reflns_theta_full 25.242
_diffrn_reflns_theta_max 36.400
_diffrn_reflns_theta_min 2.200
_diffrn_source microsource
_exptl_absorpt_coefficient_mu 3.240
_exptl_absorpt_correction_T_max 0.1661
_exptl_absorpt_correction_T_min 0.1158
_exptl_absorpt_correction_type multi-scan
_exptl_absorpt_process_details
'SADABS-2014/5 (Bruker,2014/5) was used for absorption correction. wR2(int) was 0.0602 before and 0.0495 after correction.'
_exptl_crystal_colour colourless
_exptl_crystal_colour_primary colourless
_exptl_crystal_density_diffrn 1.858
_exptl_crystal_description plate
_exptl_crystal_F_000 1228
_exptl_crystal_size_max 0.107
_exptl_crystal_size_mid 0.043
_exptl_crystal_size_min 0.016
_refine_diff_density_max 2.089
_refine_diff_density_min -1.690
_refine_diff_density_rms 0.143
_refine_ls_extinction_method none
_refine_ls_goodness_of_fit_ref 1.071
_refine_ls_hydrogen_treatment constr
_refine_ls_matrix_type full
_refine_ls_number_parameters 648
_refine_ls_number_reflns 21849
_refine_ls_number_restraints 0
_refine_ls_restrained_S_all 1.071
_refine_ls_R_factor_all 0.0518
_refine_ls_R_factor_gt 0.0413
_refine_ls_shift/su_max 0.001
_refine_ls_shift/su_mean 0.000
_refine_ls_structure_factor_coef Fsqd
_refine_ls_weighting_details 'w=1/[\s^2^(Fo^2^)+(0.0318P)^2^+2.5718P] where P=(Fo^2^+2Fc^2^)/3'
_refine_ls_weighting_scheme calc
_refine_ls_wR_factor_gt 0.0875
_refine_ls_wR_factor_ref 0.0908
_reflns_Friedel_coverage 0.000
_reflns_number_gt 18833
_reflns_number_total 21849
_reflns_threshold_expression 'I > 2\s(I)'
_cod_data_source_file ja8b00995_si_003.cif
_cod_data_source_block dmka2
_cod_database_code 4132047
_shelx_shelxl_version_number 2014/7
_shelx_space_group_comment
;
The symmetry employed for this shelxl refinement is uniquely defined
by the following loop, which should always be used as a source of
symmetry information in preference to the above space-group names.
They are only intended as comments.
;
_shelx_estimated_absorpt_t_max 0.950
_shelx_estimated_absorpt_t_min 0.723
_olex2_refinement_description
;
1. Fixed Uiso
 At 1.2 times of:
  All C(H) groups, All C(H,H) groups, All C(H,H,H,H) groups
 At 1.5 times of:
  All C(H,H,H) groups, All C(H,H,H,H,H,H) groups
2. Others
 Sof(Ir1A)=Sof(H6BC)=Sof(H6BD)=Sof(H11D)=Sof(H11E)=Sof(H11F)=1-FVAR(1)
 Sof(Ir1)=Sof(H6AA)=Sof(H6AB)=Sof(H11A)=Sof(H11B)=Sof(H11C)=FVAR(1)
3.a Secondary CH2 refined with riding coordinates:
 C44(H44A,H44B)
3.b Me refined with riding coordinates:
 C11(H11A,H11B,H11C), C11(H11D,H11E,H11F)
3.c Aromatic/amide H refined with riding coordinates:
 C13(H13), C14(H14), C15(H15), C16(H16), C17(H17)
3.d X=CH2 refined with riding coordinates:
 C6(H6AA,H6AB), C6(H6BC,H6BD)
3.e Idealised Me refined as rotating group:
 C7(H7A,H7B,H7C), C8(H8A,H8B,H8C), C9(H9A,H9B,H9C), C10(H10A,H10B,H10C),
 C18(H18A,H18B,H18C), C19(H19A,H19B,H19C), C20(H20A,H20B,H20C)
;
_olex2_date_sample_data_collection 2017-06-06
_olex2_date_sample_submission 2017-06-05
_olex2_diffrn_ambient_temperature_device 'Oxford Cryosystems'
_olex2_exptl_crystal_mounting_method 'The crystal was mounted on a MITIGEN holder in Paratone oil'
_olex2_submission_original_sample_id dmka2
_olex2_submission_special_instructions 'No special instructions were received'

loop_
_space_group_symop_operation_xyz
'x, y, z'
'-x, -y, -z'

loop_
_atom_site_label
_atom_site_type_symbol
_atom_site_fract_x
_atom_site_fract_y
_atom_site_fract_z
_atom_site_U_iso_or_equiv
_atom_site_adp_type
_atom_site_occupancy
_atom_site_site_symmetry_order
_atom_site_calc_flag
_atom_site_refinement_flags_posn
_atom_site_refinement_flags_occupancy
_atom_site_disorder_assembly
_atom_site_disorder_group
Ir1 Ir 0.0989(5) 0.8306(2) 0.2024(2) 0.0241(4) Uani 0.336(14) 1 d . P A 1
Ir1A Ir 0.11123(10) 0.83340(9) 0.20789(8) 0.01228(15) Uani 0.664(14) 1 d . P A 2
P1 P -0.05028(7) 0.77537(6) 0.15440(5) 0.02696(15) Uani 1 1 d . . . .
C1 C 0.2155(3) 0.74538(19) 0.30653(17) 0.0224(5) Uani 1 1 d . . . .
C2 C 0.0777(3) 0.7580(2) 0.35335(17) 0.0247(5) Uani 1 1 d . . . .
C3 C 0.0544(3) 0.8551(2) 0.34906(19) 0.0298(6) Uani 1 1 d . . . .
C4 C 0.1767(3) 0.90311(19) 0.3021(2) 0.0279(6) Uani 1 1 d . . . .
C5 C 0.2755(3) 0.8365(2) 0.28292(18) 0.0269(5) Uani 1 1 d . . . .
C6 C 0.2404(3) 0.68614(19) 0.24993(18) 0.0236(5) Uani 1 1 d . . . .
H6AA H 0.2969 0.7045 0.1951 0.028 Uiso 0.336(14) 1 calc R P A 1
H6AB H 0.2009 0.6272 0.2660 0.028 Uiso 0.336(14) 1 calc R P A 1
H6BC H 0.2969 0.7045 0.1951 0.028 Uiso 0.664(14) 1 calc R P A 2
H6BD H 0.2009 0.6272 0.2660 0.028 Uiso 0.664(14) 1 calc R P A 2
C7 C -0.0106(3) 0.6804(2) 0.3993(2) 0.0324(6) Uani 1 1 d . . . .
H7A H -0.1043 0.7061 0.4052 0.049 Uiso 1 1 calc GR . . .
H7B H 0.0139 0.6512 0.4579 0.049 Uiso 1 1 calc GR . . .
H7C H 0.0001 0.6328 0.3652 0.049 Uiso 1 1 calc GR . . .
C8 C -0.0713(4) 0.9042(3) 0.3838(2) 0.0437(9) Uani 1 1 d . . . .
H8A H -0.0997 0.9570 0.3369 0.066 Uiso 1 1 calc GR . . .
H8B H -0.0553 0.9283 0.4327 0.066 Uiso 1 1 calc GR . . .
H8C H -0.1418 0.8596 0.4046 0.066 Uiso 1 1 calc GR . . .
C9 C 0.1936(5) 1.0038(3) 0.2971(3) 0.0494(10) Uani 1 1 d . . . .
H9A H 0.2551 1.0301 0.2437 0.074 Uiso 1 1 calc GR . . .
H9B H 0.2306 1.0076 0.3490 0.074 Uiso 1 1 calc GR . . .
H9C H 0.1063 1.0398 0.2953 0.074 Uiso 1 1 calc GR . . .
C10 C 0.4185(3) 0.8518(3) 0.2419(2) 0.0370(7) Uani 1 1 d . . . .
H10A H 0.4461 0.8130 0.1996 0.056 Uiso 1 1 calc GR . . .
H10B H 0.4764 0.8338 0.2879 0.056 Uiso 1 1 calc GR . . .
H10C H 0.4264 0.9187 0.2114 0.056 Uiso 1 1 calc GR . . .
C11 C 0.0042(3) 0.9632(2) 0.1563(2) 0.0285(6) Uani 1 1 d . . . .
H11A H -0.0717 0.9748 0.2002 0.043 Uiso 0.336(14) 1 calc R P A 1
H11B H 0.0681 1.0118 0.1459 0.043 Uiso 0.336(14) 1 calc R P A 1
H11C H -0.0282 0.9656 0.1012 0.043 Uiso 0.336(14) 1 calc R P A 1
H11D H -0.0691 0.9763 0.2013 0.043 Uiso 0.664(14) 1 calc R P A 2
H11E H 0.0651 1.0144 0.1392 0.043 Uiso 0.664(14) 1 calc R P A 2
H11F H -0.0328 0.9589 0.1046 0.043 Uiso 0.664(14) 1 calc R P A 2
C12 C 0.2288(2) 0.85981(19) 0.08562(16) 0.0204(4) Uani 1 1 d . . . .
C13 C 0.2774(3) 0.9496(2) 0.0460(2) 0.0299(6) Uani 1 1 d . . . .
H13 H 0.2523 0.9993 0.0747 0.036 Uiso 1 1 calc R . . .
C14 C 0.3621(3) 0.9669(3) -0.0350(2) 0.0380(8) Uani 1 1 d . . . .
H14 H 0.3935 1.0281 -0.0606 0.046 Uiso 1 1 calc R . . .
C15 C 0.4003(3) 0.8960(3) -0.0777(2) 0.0437(9) Uani 1 1 d . . . .
H15 H 0.4570 0.9082 -0.1330 0.052 Uiso 1 1 calc R . . .
C16 C 0.3560(3) 0.8074(3) -0.0400(2) 0.0390(8) Uani 1 1 d . . . .
H16 H 0.3831 0.7579 -0.0688 0.047 Uiso 1 1 calc R . . .
C17 C 0.2711(3) 0.7900(2) 0.0404(2) 0.0290(6) Uani 1 1 d . . . .
H17 H 0.2411 0.7283 0.0653 0.035 Uiso 1 1 calc R . . .
C18 C -0.2167(3) 0.7924(3) 0.2124(3) 0.0489(10) Uani 1 1 d . . . .
H18A H -0.2182 0.7623 0.2753 0.073 Uiso 1 1 calc GR . . .
H18B H -0.2808 0.7639 0.1892 0.073 Uiso 1 1 calc GR . . .
H18C H -0.2415 0.8603 0.2042 0.073 Uiso 1 1 calc GR . . .
C19 C -0.0315(3) 0.6498(2) 0.1623(2) 0.0359(7) Uani 1 1 d . . . .
H19A H 0.0531 0.6345 0.1270 0.054 Uiso 1 1 calc GR . . .
H19B H -0.1065 0.6317 0.1402 0.054 Uiso 1 1 calc GR . . .
H19C H -0.0308 0.6151 0.2239 0.054 Uiso 1 1 calc GR . . .
C20 C -0.0681(4) 0.8266(3) 0.0398(2) 0.0443(9) Uani 1 1 d . . . .
H20A H -0.1089 0.8913 0.0328 0.066 Uiso 1 1 calc GR . . .
H20B H -0.1254 0.7886 0.0211 0.066 Uiso 1 1 calc GR . . .
H20C H 0.0205 0.8275 0.0037 0.066 Uiso 1 1 calc GR . . .
F1 F 0.35477(17) 0.52450(11) 0.16453(11) 0.0256(3) Uani 1 1 d . . . .
F2 F 0.3429(2) 0.53823(15) -0.00161(12) 0.0381(4) Uani 1 1 d . . . .
F3 F 0.3165(2) 0.38189(18) -0.05870(12) 0.0452(5) Uani 1 1 d . . . .
F4 F 0.3007(2) 0.21007(15) 0.06036(13) 0.0380(4) Uani 1 1 d . . . .
F5 F 0.31279(17) 0.19414(12) 0.22809(11) 0.0250(3) Uani 1 1 d . . . .
F6 F 0.32751(17) 0.25455(12) 0.50024(10) 0.0254(3) Uani 1 1 d . . . .
F7 F 0.4831(2) 0.11101(14) 0.58076(12) 0.0351(4) Uani 1 1 d . . . .
F8 F 0.68400(19) 0.02482(13) 0.48541(14) 0.0362(4) Uani 1 1 d . . . .
F9 F 0.72407(18) 0.08730(14) 0.30669(14) 0.0372(4) Uani 1 1 d . . . .
F10 F 0.57643(16) 0.23249(12) 0.22562(11) 0.0254(3) Uani 1 1 d . . . .
F11 F 0.20451(16) 0.44197(12) 0.45666(11) 0.0254(3) Uani 1 1 d . . . .
F12 F 0.3003(2) 0.58459(13) 0.49191(12) 0.0329(4) Uani 1 1 d . . . .
F13 F 0.5320(2) 0.65791(13) 0.39864(14) 0.0354(4) Uani 1 1 d . . . .
F14 F 0.66631(16) 0.58214(13) 0.26711(13) 0.0309(4) Uani 1 1 d . . . .
F15 F 0.58065(15) 0.43084(12) 0.23567(11) 0.0233(3) Uani 1 1 d . . . .
F16 F 0.20327(16) 0.15173(11) 0.40846(11) 0.0218(3) Uani 1 1 d . . . .
F17 F -0.05807(18) 0.13230(13) 0.43844(13) 0.0325(4) Uani 1 1 d . . . .
F18 F -0.23665(16) 0.28445(14) 0.40156(14) 0.0342(4) Uani 1 1 d . . . .
F19 F -0.14334(16) 0.45939(13) 0.32895(13) 0.0321(4) Uani 1 1 d . . . .
F20 F 0.11790(15) 0.48042(11) 0.29210(12) 0.0254(3) Uani 1 1 d . . . .
C01H C 0.5555(2) 0.54419(19) 0.31572(18) 0.0220(5) Uani 1 1 d . . . .
C21 C 0.3402(2) 0.35688(18) 0.20689(15) 0.0173(4) Uani 1 1 d . . . .
C22 C 0.3440(2) 0.44238(19) 0.14357(17) 0.0210(4) Uani 1 1 d . . . .
C23 C 0.3369(3) 0.4523(2) 0.05521(18) 0.0270(5) Uani 1 1 d . . . .
C24 C 0.3231(3) 0.3745(3) 0.02621(18) 0.0311(6) Uani 1 1 d . . . .
C25 C 0.3157(3) 0.2878(2) 0.08604(19) 0.0272(5) Uani 1 1 d . . . .
C26 C 0.3229(2) 0.28124(19) 0.17361(17) 0.0207(4) Uani 1 1 d . . . .
C27 C 0.4391(2) 0.24991(17) 0.35816(16) 0.0169(4) Uani 1 1 d . . . .
C28 C 0.4254(3) 0.21574(18) 0.44888(17) 0.0201(4) Uani 1 1 d . . . .
C29 C 0.5048(3) 0.1415(2) 0.49236(18) 0.0243(5) Uani 1 1 d . . . .
C30 C 0.6056(3) 0.09731(19) 0.4451(2) 0.0250(5) Uani 1 1 d . . . .
C31 C 0.6256(3) 0.12876(19) 0.35479(19) 0.0236(5) Uani 1 1 d . . . .
C32 C 0.5449(2) 0.20464(18) 0.31364(17) 0.0192(4) Uani 1 1 d . . . .
C33 C 0.3851(2) 0.42909(17) 0.34213(16) 0.0171(4) Uani 1 1 d . . . .
C34 C 0.3217(2) 0.47120(18) 0.40801(16) 0.0190(4) Uani 1 1 d . . . .
C35 C 0.3697(3) 0.54615(19) 0.42847(18) 0.0228(5) Uani 1 1 d . . . .
C36 C 0.4861(3) 0.58303(18) 0.38171(19) 0.0234(5) Uani 1 1 d . . . .
C37 C 0.5058(2) 0.46764(18) 0.29950(17) 0.0187(4) Uani 1 1 d . . . .
C38 C 0.1770(2) 0.31865(17) 0.35012(15) 0.0165(4) Uani 1 1 d . . . .
C39 C 0.1231(2) 0.23149(18) 0.38775(16) 0.0187(4) Uani 1 1 d . . . .
C40 C -0.0138(3) 0.21938(19) 0.40526(18) 0.0222(5) Uani 1 1 d . . . .
C41 C -0.1045(2) 0.2958(2) 0.38669(19) 0.0237(5) Uani 1 1 d . . . .
C42 C -0.0573(2) 0.3835(2) 0.34933(19) 0.0228(5) Uani 1 1 d . . . .
C43 C 0.0794(2) 0.39191(18) 0.33190(17) 0.0202(4) Uani 1 1 d . . . .
B1 B 0.3367(3) 0.33899(19) 0.31461(18) 0.0164(4) Uani 1 1 d . . . .
Cl1 Cl 0.04166(13) 0.57904(9) 0.90195(13) 0.0831(5) Uani 1 1 d . . . .
Cl2 Cl 0.03487(11) 0.77729(7) 0.81612(7) 0.0500(2) Uani 1 1 d . . . .
C44 C 0.1380(3) 0.6744(3) 0.8502(3) 0.0406(8) Uani 1 1 d . . . .
H44A H 0.1979 0.6604 0.7984 0.049 Uiso 1 1 calc R . . .
H44B H 0.1946 0.6845 0.8913 0.049 Uiso 1 1 calc R . . .

loop_
_atom_site_aniso_label
_atom_site_aniso_U_11
_atom_site_aniso_U_22
_atom_site_aniso_U_33
_atom_site_aniso_U_23
_atom_site_aniso_U_13
_atom_site_aniso_U_12
Ir1 0.0356(7) 0.0154(4) 0.0173(3) -0.0017(2) -0.0012(5) 0.0051(4)
Ir1A 0.0130(3) 0.00976(13) 0.01298(15) -0.00149(10) -0.00058(9) -0.00157(10)
P1 0.0214(3) 0.0253(4) 0.0314(4) 0.0018(3) -0.0080(3) -0.0049(2)
C1 0.0268(11) 0.0184(12) 0.0210(11) -0.0019(9) -0.0059(9) -0.0006(9)
C2 0.0302(12) 0.0208(12) 0.0188(11) -0.0007(9) 0.0010(9) -0.0001(10)
C3 0.0438(16) 0.0215(13) 0.0207(12) -0.0048(10) 0.0010(11) 0.0029(11)
C4 0.0345(13) 0.0107(11) 0.0394(15) -0.0092(10) -0.0007(11) -0.0049(9)
C5 0.0378(14) 0.0243(14) 0.0211(11) -0.0055(10) -0.0067(10) -0.0094(11)
C6 0.0301(12) 0.0174(11) 0.0223(11) -0.0038(9) -0.0052(9) 0.0022(9)
C7 0.0362(14) 0.0288(15) 0.0244(13) 0.0039(11) 0.0017(11) -0.0046(12)
C8 0.058(2) 0.0324(18) 0.0299(15) -0.0056(13) 0.0085(14) 0.0155(15)
C9 0.089(3) 0.0223(16) 0.0398(19) -0.0098(14) -0.0099(19) -0.0105(18)
C10 0.0326(14) 0.045(2) 0.0354(16) -0.0051(14) -0.0090(12) -0.0145(13)
C11 0.0296(12) 0.0173(12) 0.0309(14) 0.0020(10) 0.0003(10) 0.0042(10)
C12 0.0180(9) 0.0245(12) 0.0187(10) -0.0045(9) -0.0023(8) -0.0034(8)
C13 0.0270(12) 0.0348(16) 0.0246(12) -0.0003(11) -0.0023(10) -0.0077(11)
C14 0.0295(14) 0.047(2) 0.0295(15) 0.0034(14) 0.0011(11) -0.0113(13)
C15 0.0331(15) 0.066(3) 0.0263(14) -0.0076(16) 0.0098(12) -0.0102(16)
C16 0.0307(14) 0.061(2) 0.0257(14) -0.0163(15) 0.0041(11) -0.0027(14)
C17 0.0261(12) 0.0364(16) 0.0263(13) -0.0117(12) 0.0007(10) -0.0072(11)
C18 0.0218(13) 0.045(2) 0.070(3) 0.0023(19) -0.0036(15) -0.0057(13)
C19 0.0369(15) 0.0304(16) 0.0434(18) -0.0050(14) -0.0161(13) -0.0098(12)
C20 0.0438(18) 0.047(2) 0.0411(18) 0.0062(16) -0.0230(15) -0.0139(16)
F1 0.0329(8) 0.0159(7) 0.0257(8) -0.0004(6) -0.0044(6) -0.0037(6)
F2 0.0450(11) 0.0400(11) 0.0220(8) 0.0087(8) -0.0083(7) -0.0072(8)
F3 0.0527(12) 0.0672(16) 0.0191(8) -0.0102(9) -0.0134(8) -0.0074(11)
F4 0.0456(11) 0.0456(12) 0.0350(10) -0.0239(9) -0.0147(8) -0.0069(9)
F5 0.0331(8) 0.0187(8) 0.0263(8) -0.0075(6) -0.0061(6) -0.0072(6)
F6 0.0334(8) 0.0243(8) 0.0193(7) -0.0087(6) -0.0021(6) 0.0001(6)
F7 0.0511(11) 0.0297(10) 0.0233(8) 0.0024(7) -0.0155(8) -0.0039(8)
F8 0.0337(9) 0.0225(9) 0.0477(11) 0.0055(8) -0.0180(8) 0.0014(7)
F9 0.0268(8) 0.0307(10) 0.0471(11) -0.0069(8) 0.0006(8) 0.0113(7)
F10 0.0246(7) 0.0261(8) 0.0219(7) -0.0051(6) 0.0020(6) 0.0020(6)
F11 0.0275(7) 0.0232(8) 0.0257(8) -0.0108(6) 0.0062(6) -0.0069(6)
F12 0.0472(10) 0.0256(9) 0.0317(9) -0.0184(7) -0.0035(8) -0.0035(8)
F13 0.0444(10) 0.0228(9) 0.0473(11) -0.0119(8) -0.0180(9) -0.0116(8)
F14 0.0207(7) 0.0246(9) 0.0455(10) -0.0006(8) -0.0074(7) -0.0101(6)
F15 0.0187(6) 0.0226(8) 0.0277(8) -0.0067(6) 0.0008(6) -0.0025(5)
F16 0.0259(7) 0.0123(6) 0.0263(7) -0.0048(6) -0.0008(6) -0.0025(5)
F17 0.0316(8) 0.0223(9) 0.0439(10) -0.0107(8) 0.0072(7) -0.0158(7)
F18 0.0180(7) 0.0383(11) 0.0511(11) -0.0208(9) 0.0032(7) -0.0114(7)
F19 0.0191(7) 0.0275(9) 0.0473(11) -0.0060(8) -0.0062(7) 0.0023(6)
F20 0.0207(7) 0.0133(7) 0.0382(9) 0.0003(6) -0.0032(6) -0.0031(5)
C01H 0.0180(9) 0.0168(11) 0.0306(12) 0.0008(9) -0.0092(9) -0.0063(8)
C21 0.0178(9) 0.0174(11) 0.0173(9) -0.0046(8) -0.0026(7) -0.0027(8)
C22 0.0206(10) 0.0223(12) 0.0194(10) -0.0037(9) -0.0029(8) -0.0033(8)
C23 0.0260(12) 0.0320(15) 0.0200(11) 0.0000(10) -0.0053(9) -0.0024(10)
C24 0.0329(14) 0.0439(18) 0.0184(11) -0.0078(12) -0.0081(10) -0.0045(12)
C25 0.0272(12) 0.0340(15) 0.0258(12) -0.0130(11) -0.0084(10) -0.0047(11)
C26 0.0205(10) 0.0224(12) 0.0212(11) -0.0077(9) -0.0031(8) -0.0049(8)
C27 0.0193(9) 0.0136(10) 0.0190(10) -0.0047(8) -0.0041(7) -0.0024(7)
C28 0.0251(10) 0.0164(11) 0.0202(10) -0.0057(9) -0.0043(8) -0.0032(8)
C29 0.0329(13) 0.0193(12) 0.0212(11) -0.0013(9) -0.0100(10) -0.0042(10)
C30 0.0238(11) 0.0150(11) 0.0351(14) 0.0005(10) -0.0117(10) -0.0016(9)
C31 0.0197(10) 0.0171(11) 0.0330(13) -0.0054(10) -0.0037(9) 0.0010(8)
C32 0.0198(9) 0.0165(11) 0.0219(10) -0.0052(9) -0.0034(8) -0.0020(8)
C33 0.0191(9) 0.0132(10) 0.0198(10) -0.0041(8) -0.0045(8) -0.0020(7)
C34 0.0212(10) 0.0162(11) 0.0204(10) -0.0050(8) -0.0027(8) -0.0037(8)
C35 0.0321(12) 0.0165(11) 0.0227(11) -0.0078(9) -0.0084(9) 0.0000(9)
C36 0.0290(12) 0.0139(11) 0.0319(13) -0.0061(9) -0.0145(10) -0.0042(9)
C37 0.0175(9) 0.0151(10) 0.0240(11) -0.0047(9) -0.0042(8) -0.0020(8)
C38 0.0195(9) 0.0131(10) 0.0176(9) -0.0049(8) -0.0020(7) -0.0024(7)
C39 0.0222(10) 0.0151(10) 0.0202(10) -0.0078(8) 0.0010(8) -0.0048(8)
C40 0.0269(11) 0.0166(11) 0.0244(11) -0.0077(9) 0.0024(9) -0.0102(9)
C41 0.0177(9) 0.0269(13) 0.0303(13) -0.0139(11) 0.0011(9) -0.0079(9)
C42 0.0177(9) 0.0228(12) 0.0288(12) -0.0082(10) -0.0031(9) -0.0020(8)
C43 0.0187(9) 0.0162(11) 0.0251(11) -0.0038(9) -0.0024(8) -0.0029(8)
B1 0.0171(10) 0.0141(11) 0.0179(11) -0.0039(9) -0.0014(8) -0.0030(8)
Cl1 0.0516(6) 0.0361(6) 0.1451(14) 0.0079(7) -0.0121(7) -0.0108(5)
Cl2 0.0643(6) 0.0352(5) 0.0433(5) -0.0055(4) 0.0005(4) 0.0036(4)
C44 0.0299(14) 0.046(2) 0.046(2) -0.0074(16) -0.0094(13) -0.0070(14)

loop_
_atom_type_symbol
_atom_type_description
_atom_type_scat_dispersion_real
_atom_type_scat_dispersion_imag
_atom_type_scat_source
C C 0.0033 0.0016 'International Tables Vol C Tables 4.2.6.8 and 6.1.1.4'
H H 0.0000 0.0000 'International Tables Vol C Tables 4.2.6.8 and 6.1.1.4'
B B 0.0013 0.0007 'International Tables Vol C Tables 4.2.6.8 and 6.1.1.4'
Cl Cl 0.1484 0.1585 'International Tables Vol C Tables 4.2.6.8 and 6.1.1.4'
F F 0.0171 0.0103 'International Tables Vol C Tables 4.2.6.8 and 6.1.1.4'
Ir Ir -1.4442 7.9887 'International Tables Vol C Tables 4.2.6.8 and 6.1.1.4'
P P 0.1023 0.0942 'International Tables Vol C Tables 4.2.6.8 and 6.1.1.4'

loop_
_geom_angle_atom_site_label_1
_geom_angle_atom_site_label_2
_geom_angle_atom_site_label_3
_geom_angle
P1 Ir1 C1 123.53(17)
P1 Ir1 C2 105.54(17)
P1 Ir1 C3 119.51(17)
P1 Ir1 C4 153.78(15)
P1 Ir1 C5 160.13(15)
P1 Ir1 C6 100.06(17)
C1 Ir1 C2 37.80(12)
C1 Ir1 C3 59.50(16)
C1 Ir1 C4 59.14(18)
C1 Ir1 C5 36.72(14)
C1 Ir1 C6 34.12(11)
C2 Ir1 C3 34.33(12)
C2 Ir1 C4 59.22(16)
C2 Ir1 C5 60.41(17)
C2 Ir1 C6 62.33(13)
C3 Ir1 C6 91.94(18)
C4 Ir1 C3 35.79(13)
C4 Ir1 C6 91.3(2)
C5 Ir1 C3 57.86(18)
C5 Ir1 C4 33.24(14)
C5 Ir1 C6 61.59(16)
C11 Ir1 P1 86.6(2)
C11 Ir1 C1 143.5(3)
C11 Ir1 C2 120.79(17)
C11 Ir1 C3 88.97(16)
C11 Ir1 C4 84.68(19)
C11 Ir1 C5 112.4(3)
C11 Ir1 C6 171.7(3)
C12 Ir1 P1 96.5(2)
C12 Ir1 C1 107.6(2)
C12 Ir1 C2 145.4(3)
C12 Ir1 C3 143.3(3)
C12 Ir1 C4 107.5(3)
C12 Ir1 C5 90.7(2)
C12 Ir1 C6 88.08(14)
C12 Ir1 C11 86.29(15)
P1 Ir1A C3 116.32(10)
P1 Ir1A C6 96.62(8)
C1 Ir1A P1 120.77(9)
C1 Ir1A C2 39.36(10)
C1 Ir1A C3 62.66(11)
C1 Ir1A C4 63.41(11)
C1 Ir1A C5 39.45(11)
C1 Ir1A C6 35.11(10)
C1 Ir1A C11 150.33(14)
C2 Ir1A P1 102.17(9)
C2 Ir1A C3 35.63(11)
C2 Ir1A C6 64.06(10)
C3 Ir1A C6 95.63(11)
C4 Ir1A P1 152.14(9)
C4 Ir1A C2 62.55(11)
C4 Ir1A C3 37.83(11)
C4 Ir1A C6 96.61(11)
C5 Ir1A P1 160.05(10)
C5 Ir1A C2 64.07(11)
C5 Ir1A C3 61.63(12)
C5 Ir1A C4 35.81(11)
C5 Ir1A C6 64.81(11)
C11 Ir1A P1 81.25(10)
C11 Ir1A C2 122.04(12)
C11 Ir1A C3 90.53(12)
C11 Ir1A C4 87.79(13)
C11 Ir1A C5 117.98(13)
C11 Ir1A C6 173.80(12)
C12 Ir1A P1 91.08(9)
C12 Ir1A C1 111.99(11)
C12 Ir1A C2 151.14(11)
C12 Ir1A C3 151.26(13)
C12 Ir1A C4 113.50(11)
C12 Ir1A C5 95.68(11)
C12 Ir1A C6 89.24(11)
C12 Ir1A C11 84.99(12)
C18 P1 Ir1 112.81(17)
C18 P1 Ir1A 112.68(16)
C18 P1 C19 103.47(18)
C18 P1 C20 103.8(2)
C19 P1 Ir1 116.25(13)
C19 P1 Ir1A 115.64(11)
C19 P1 C20 103.19(18)
C20 P1 Ir1 115.77(14)
C20 P1 Ir1A 116.51(12)
C2 C1 Ir1 75.30(16)
C2 C1 Ir1A 76.33(15)
C5 C1 Ir1 77.9(2)
C5 C1 Ir1A 74.43(16)
C5 C1 C2 107.9(2)
C6 C1 Ir1 81.60(19)
C6 C1 Ir1A 83.88(16)
C6 C1 C2 119.4(3)
C6 C1 C5 120.8(3)
C1 C2 Ir1 66.90(17)
C1 C2 Ir1A 64.31(14)
C1 C2 C7 125.2(3)
C3 C2 Ir1 75.71(18)
C3 C2 Ir1A 73.99(16)
C3 C2 C1 106.1(2)
C3 C2 C7 128.6(3)
C7 C2 Ir1 124.7(3)
C7 C2 Ir1A 128.7(2)
C2 C3 Ir1 69.96(17)
C2 C3 Ir1A 70.38(16)
C2 C3 C4 108.7(3)
C2 C3 C8 126.9(3)
C4 C3 Ir1 71.8(2)
C4 C3 Ir1A 68.43(16)
C4 C3 C8 124.4(3)
C8 C3 Ir1 123.5(3)
C8 C3 Ir1A 126.3(2)
C3 C4 Ir1 72.42(18)
C3 C4 Ir1A 73.74(17)
C3 C4 C9 122.7(3)
C5 C4 Ir1 72.94(19)
C5 C4 Ir1A 71.05(17)
C5 C4 C3 109.1(2)
C5 C4 C9 126.8(3)
C9 C4 Ir1 131.4(3)
C9 C4 Ir1A 132.1(2)
C1 C5 Ir1 65.35(16)
C1 C5 Ir1A 66.12(15)
C1 C5 C10 124.7(3)
C4 C5 Ir1 73.82(19)
C4 C5 Ir1A 73.14(18)
C4 C5 C1 107.6(3)
C4 C5 C10 127.7(3)
C10 C5 Ir1 124.2(2)
C10 C5 Ir1A 124.1(2)
Ir1 C6 H6AA 87.5
Ir1 C6 H6AB 118.5
Ir1A C6 H6BC 87.5
Ir1A C6 H6BD 121.9
C1 C6 Ir1 64.29(19)
C1 C6 Ir1A 61.01(14)
C1 C6 H6AA 120.0
C1 C6 H6AB 120.0
C1 C6 H6BC 120.0
C1 C6 H6BD 120.0
H6AA C6 H6AB 120.0
H6BC C6 H6BD 120.0
C2 C7 H7A 109.5
C2 C7 H7B 109.5
C2 C7 H7C 109.5
H7A C7 H7B 109.5
H7A C7 H7C 109.5
H7B C7 H7C 109.5
C3 C8 H8A 109.5
C3 C8 H8B 109.5
C3 C8 H8C 109.5
H8A C8 H8B 109.5
H8A C8 H8C 109.5
H8B C8 H8C 109.5
C4 C9 H9A 109.5
C4 C9 H9B 109.5
C4 C9 H9C 109.5
H9A C9 H9B 109.5
H9A C9 H9C 109.5
H9B C9 H9C 109.5
C5 C10 H10A 109.5
C5 C10 H10B 109.5
C5 C10 H10C 109.5
H10A C10 H10B 109.5
H10A C10 H10C 109.5
H10B C10 H10C 109.5
Ir1 C11 H11A 109.5
Ir1 C11 H11B 109.5
Ir1 C11 H11C 109.5
Ir1A C11 H11D 109.5
Ir1A C11 H11E 109.5
Ir1A C11 H11F 109.5
H11A C11 H11B 109.5
H11A C11 H11C 109.5
H11B C11 H11C 109.5
H11D C11 H11E 109.5
H11D C11 H11F 109.5
H11E C11 H11F 109.5
C13 C12 Ir1 123.2(2)
C13 C12 Ir1A 120.8(2)
C17 C12 Ir1 120.5(2)
C17 C12 Ir1A 122.8(2)
C17 C12 C13 116.3(3)
C12 C13 H13 119.4
C14 C13 C12 121.2(3)
C14 C13 H13 119.4
C13 C14 H14 119.8
C15 C14 C13 120.5(3)
C15 C14 H14 119.8
C14 C15 H15 120.2
C16 C15 C14 119.5(3)
C16 C15 H15 120.2
C15 C16 H16 120.0
C15 C16 C17 120.1(3)
C17 C16 H16 119.9
C12 C17 C16 122.4(3)
C12 C17 H17 118.8
C16 C17 H17 118.8
P1 C18 H18A 109.5
P1 C18 H18B 109.5
P1 C18 H18C 109.5
H18A C18 H18B 109.5
H18A C18 H18C 109.5
H18B C18 H18C 109.5
P1 C19 H19A 109.5
P1 C19 H19B 109.5
P1 C19 H19C 109.5
H19A C19 H19B 109.5
H19A C19 H19C 109.5
H19B C19 H19C 109.5
P1 C20 H20A 109.5
P1 C20 H20B 109.5
P1 C20 H20C 109.5
H20A C20 H20B 109.5
H20A C20 H20C 109.5
H20B C20 H20C 109.5
F14 C01H C36 120.1(2)
F14 C01H C37 121.3(3)
C36 C01H C37 118.6(2)
C22 C21 C26 113.0(2)
C22 C21 B1 127.8(2)
C26 C21 B1 118.9(2)
F1 C22 C21 121.4(2)
F1 C22 C23 114.4(2)
C21 C22 C23 124.3(3)
F2 C23 C22 120.0(3)
F2 C23 C24 120.2(3)
C24 C23 C22 119.8(3)
F3 C24 C23 121.1(3)
F3 C24 C25 120.1(3)
C23 C24 C25 118.8(3)
F4 C25 C24 120.6(3)
F4 C25 C26 120.0(3)
C24 C25 C26 119.4(3)
F5 C26 C21 119.7(2)
F5 C26 C25 115.6(2)
C25 C26 C21 124.7(3)
C28 C27 C32 113.5(2)
C28 C27 B1 119.4(2)
C32 C27 B1 127.1(2)
F6 C28 C27 119.6(2)
F6 C28 C29 116.0(2)
C29 C28 C27 124.4(2)
F7 C29 C28 120.8(3)
F7 C29 C30 119.4(2)
C30 C29 C28 119.8(2)
F8 C30 C29 121.1(3)
F8 C30 C31 120.2(3)
C29 C30 C31 118.7(2)
F9 C31 C30 120.1(2)
F9 C31 C32 120.2(3)
C30 C31 C32 119.7(2)
F10 C32 C27 121.1(2)
F10 C32 C31 115.1(2)
C27 C32 C31 123.8(2)
C34 C33 C37 113.3(2)
C34 C33 B1 127.2(2)
C37 C33 B1 119.5(2)
F11 C34 C33 121.2(2)
F11 C34 C35 114.8(2)
C33 C34 C35 124.0(2)
F12 C35 C34 120.3(2)
F12 C35 C36 119.9(2)
C36 C35 C34 119.7(2)
F13 C36 C01H 119.8(3)
F13 C36 C35 120.6(3)
C35 C36 C01H 119.6(2)
F15 C37 C01H 115.8(2)
F15 C37 C33 119.5(2)
C01H C37 C33 124.7(2)
C39 C38 B1 127.5(2)
C43 C38 C39 112.6(2)
C43 C38 B1 119.3(2)
F16 C39 C38 121.0(2)
F16 C39 C40 115.3(2)
C40 C39 C38 123.7(2)
F17 C40 C39 120.3(2)
F17 C40 C41 119.5(2)
C41 C40 C39 120.3(2)
F18 C41 C40 120.6(2)
F18 C41 C42 120.7(3)
C40 C41 C42 118.6(2)
F19 C42 C41 120.1(2)
F19 C42 C43 120.8(2)
C41 C42 C43 119.1(2)
F20 C43 C38 118.9(2)
F20 C43 C42 115.4(2)
C42 C43 C38 125.7(2)
C27 B1 C21 114.3(2)
C27 B1 C38 112.25(19)
C33 B1 C21 113.18(19)
C33 B1 C27 102.94(18)
C33 B1 C38 114.10(19)
C38 B1 C21 100.56(18)
Cl1 C44 Cl2 110.62(19)
Cl1 C44 H44A 109.5
Cl1 C44 H44B 109.5
Cl2 C44 H44A 109.5
Cl2 C44 H44B 109.5
H44A C44 H44B 108.1

loop_
_geom_bond_atom_site_label_1
_geom_bond_atom_site_label_2
_geom_bond_distance
Ir1 P1 2.129(7)
Ir1 C1 2.227(6)
Ir1 C2 2.342(4)
Ir1 C3 2.415(5)
Ir1 C4 2.407(7)
Ir1 C5 2.396(7)
Ir1 C6 2.445(4)
Ir1 C11 2.078(4)
Ir1 C12 2.060(3)
Ir1A P1 2.3048(14)
Ir1A C1 2.108(3)
Ir1A C2 2.273(3)
Ir1A C3 2.319(3)
Ir1A C4 2.247(3)
Ir1A C5 2.221(3)
Ir1A C6 2.396(3)
Ir1A C11 2.122(3)
Ir1A C12 2.067(3)
P1 C18 1.805(4)
P1 C19 1.807(4)
P1 C20 1.812(4)
C1 C2 1.484(4)
C1 C5 1.465(4)
C1 C6 1.386(4)
C2 C3 1.406(4)
C2 C7 1.485(4)
C3 C4 1.482(4)
C3 C8 1.488(4)
C4 C5 1.374(4)
C4 C9 1.488(4)
C5 C10 1.501(4)
C6 H6AA 0.9500
C6 H6AB 0.9500
C6 H6BC 0.9500
C6 H6BD 0.9500
C7 H7A 0.9800
C7 H7B 0.9800
C7 H7C 0.9800
C8 H8A 0.9800
C8 H8B 0.9800
C8 H8C 0.9800
C9 H9A 0.9800
C9 H9B 0.9800
C9 H9C 0.9800
C10 H10A 0.9800
C10 H10B 0.9800
C10 H10C 0.9800
C11 H11A 0.9800
C11 H11B 0.9800
C11 H11C 0.9800
C11 H11D 0.9800
C11 H11E 0.9800
C11 H11F 0.9800
C12 C13 1.408(4)
C12 C17 1.393(4)
C13 H13 0.9500
C13 C14 1.401(4)
C14 H14 0.9500
C14 C15 1.376(6)
C15 H15 0.9500
C15 C16 1.373(6)
C16 H16 0.9500
C16 C17 1.395(4)
C17 H17 0.9500
C18 H18A 0.9800
C18 H18B 0.9800
C18 H18C 0.9800
C19 H19A 0.9800
C19 H19B 0.9800
C19 H19C 0.9800
C20 H20A 0.9800
C20 H20B 0.9800
C20 H20C 0.9800
F1 C22 1.355(3)
F2 C23 1.346(3)
F3 C24 1.340(3)
F4 C25 1.342(3)
F5 C26 1.347(3)
F6 C28 1.349(3)
F7 C29 1.346(3)
F8 C30 1.342(3)
F9 C31 1.342(3)
F10 C32 1.344(3)
F11 C34 1.350(3)
F12 C35 1.343(3)
F13 C36 1.348(3)
F14 C01H 1.337(3)
F15 C37 1.355(3)
F16 C39 1.347(3)
F17 C40 1.346(3)
F18 C41 1.342(3)
F19 C42 1.340(3)
F20 C43 1.357(3)
C01H C36 1.378(4)
C01H C37 1.383(4)
C21 C22 1.388(4)
C21 C26 1.391(4)
C21 B1 1.659(4)
C22 C23 1.389(4)
C23 C24 1.370(5)
C24 C25 1.376(5)
C25 C26 1.386(4)
C27 C28 1.386(3)
C27 C32 1.387(3)
C27 B1 1.654(4)
C28 C29 1.383(4)
C29 C30 1.371(4)
C30 C31 1.375(4)
C31 C32 1.391(4)
C33 C34 1.385(3)
C33 C37 1.397(3)
C33 B1 1.648(4)
C34 C35 1.387(4)
C35 C36 1.368(4)
C38 C39 1.393(3)
C38 C43 1.385(3)
C38 B1 1.654(3)
C39 C40 1.391(3)
C40 C41 1.371(4)
C41 C42 1.372(4)
C42 C43 1.379(3)
Cl1 C44 1.738(4)
Cl2 C44 1.755(4)
C44 H44A 0.9900
C44 H44B 0.9900

loop_
_geom_torsion_atom_site_label_1
_geom_torsion_atom_site_label_2
_geom_torsion_atom_site_label_3
_geom_torsion_atom_site_label_4
_geom_torsion
Ir1 C1 C2 C3 -66.3(2)
Ir1 C1 C2 C7 117.1(3)
Ir1 C1 C5 C4 62.1(2)
Ir1 C1 C5 C10 -115.7(3)
Ir1 C2 C3 C4 -61.7(3)
Ir1 C2 C3 C8 117.4(4)
Ir1 C3 C4 C5 -64.2(2)
Ir1 C3 C4 C9 128.4(3)
Ir1 C4 C5 C1 -56.77(19)
Ir1 C4 C5 C10 121.0(3)
Ir1 C12 C13 C14 -177.9(3)
Ir1 C12 C17 C16 178.2(3)
Ir1A C1 C2 C3 -62.8(2)
Ir1A C1 C2 C7 120.6(3)
Ir1A C1 C5 C4 61.7(2)
Ir1A C1 C5 C10 -116.1(3)
Ir1A C2 C3 C4 -57.8(2)
Ir1A C2 C3 C8 121.2(3)
Ir1A C3 C4 C5 -62.7(2)
Ir1A C3 C4 C9 130.0(3)
Ir1A C4 C5 C1 -57.31(19)
Ir1A C4 C5 C10 120.4(3)
Ir1A C12 C13 C14 177.0(2)
Ir1A C12 C17 C16 -176.7(2)
C1 C2 C3 Ir1 60.3(2)
C1 C2 C3 Ir1A 56.49(18)
C1 C2 C3 C4 -1.3(3)
C1 C2 C3 C8 177.7(3)
C2 C1 C5 Ir1 -70.02(19)
C2 C1 C5 Ir1A -69.64(18)
C2 C1 C5 C4 -7.9(3)
C2 C1 C5 C10 174.3(3)
C2 C1 C6 Ir1 67.8(2)
C2 C1 C6 Ir1A 70.5(2)
C2 C3 C4 Ir1 60.5(2)
C2 C3 C4 Ir1A 59.0(2)
C2 C3 C4 C5 -3.7(4)
C2 C3 C4 C9 -171.0(3)
C3 C4 C5 Ir1 63.8(2)
C3 C4 C5 Ir1A 64.4(2)
C3 C4 C5 C1 7.1(3)
C3 C4 C5 C10 -175.2(3)
C5 C1 C2 Ir1 71.8(2)
C5 C1 C2 Ir1A 68.35(18)
C5 C1 C2 C3 5.6(3)
C5 C1 C2 C7 -171.0(3)
C5 C1 C6 Ir1 -70.5(2)
C5 C1 C6 Ir1A -67.8(2)
C6 C1 C2 Ir1 -71.2(3)
C6 C1 C2 Ir1A -74.7(2)
C6 C1 C2 C3 -137.5(3)
C6 C1 C2 C7 45.9(4)
C6 C1 C5 Ir1 72.5(2)
C6 C1 C5 Ir1A 72.9(2)
C6 C1 C5 C4 134.6(3)
C6 C1 C5 C10 -43.2(4)
C7 C2 C3 Ir1 -123.2(3)
C7 C2 C3 Ir1A -127.1(3)
C7 C2 C3 C4 175.1(3)
C7 C2 C3 C8 -5.8(5)
C8 C3 C4 Ir1 -118.6(3)
C8 C3 C4 Ir1A -120.1(3)
C8 C3 C4 C5 177.2(3)
C8 C3 C4 C9 9.9(5)
C9 C4 C5 Ir1 -129.4(4)
C9 C4 C5 Ir1A -128.9(4)
C9 C4 C5 C1 173.8(3)
C9 C4 C5 C10 -8.5(5)
C12 C13 C14 C15 -0.2(5)
C13 C12 C17 C16 -0.6(4)
C13 C14 C15 C16 -0.7(5)
C14 C15 C16 C17 1.0(5)
C15 C16 C17 C12 -0.3(5)
C17 C12 C13 C14 0.8(4)
F1 C22 C23 F2 1.0(4)
F1 C22 C23 C24 -178.7(2)
F2 C23 C24 F3 0.5(4)
F2 C23 C24 C25 -179.2(3)
F3 C24 C25 F4 -0.5(4)
F3 C24 C25 C26 179.9(3)
F4 C25 C26 F5 -0.6(4)
F4 C25 C26 C21 179.1(2)
F6 C28 C29 F7 0.2(4)
F6 C28 C29 C30 179.3(2)
F7 C29 C30 F8 -0.7(4)
F7 C29 C30 C31 179.4(2)
F8 C30 C31 F9 -0.3(4)
F8 C30 C31 C32 -179.3(2)
F9 C31 C32 F10 -1.8(4)
F9 C31 C32 C27 178.3(2)
F11 C34 C35 F12 -0.6(4)
F11 C34 C35 C36 -178.4(2)
F12 C35 C36 F13 0.0(4)
F12 C35 C36 C01H -178.9(2)
F14 C01H C36 F13 -1.7(4)
F14 C01H C36 C35 177.2(2)
F14 C01H C37 F15 3.9(3)
F14 C01H C37 C33 -174.3(2)
F16 C39 C40 F17 -1.7(4)
F16 C39 C40 C41 -179.9(2)
F17 C40 C41 F18 0.2(4)
F17 C40 C41 C42 -177.2(2)
F18 C41 C42 F19 1.4(4)
F18 C41 C42 C43 -177.5(3)
F19 C42 C43 F20 -1.2(4)
F19 C42 C43 C38 180.0(2)
C21 C22 C23 F2 -179.3(2)
C21 C22 C23 C24 1.0(4)
C22 C21 C26 F5 -177.8(2)
C22 C21 C26 C25 2.6(4)
C22 C21 B1 C27 -135.5(2)
C22 C21 B1 C33 -18.1(3)
C22 C21 B1 C38 104.0(3)
C22 C23 C24 F3 -179.7(3)
C22 C23 C24 C25 0.5(4)
C23 C24 C25 F4 179.3(3)
C23 C24 C25 C26 -0.3(4)
C24 C25 C26 F5 179.0(3)
C24 C25 C26 C21 -1.3(4)
C26 C21 C22 F1 177.3(2)
C26 C21 C22 C23 -2.4(4)
C26 C21 B1 C27 52.2(3)
C26 C21 B1 C33 169.7(2)
C26 C21 B1 C38 -68.2(3)
C27 C28 C29 F7 -178.5(2)
C27 C28 C29 C30 0.6(4)
C28 C27 C32 F10 -176.5(2)
C28 C27 C32 C31 3.4(4)
C28 C27 B1 C21 -166.7(2)
C28 C27 B1 C33 70.1(3)
C28 C27 B1 C38 -53.0(3)
C28 C29 C30 F8 -179.7(2)
C28 C29 C30 C31 0.4(4)
C29 C30 C31 F9 179.6(3)
C29 C30 C31 C32 0.6(4)
C30 C31 C32 F10 177.2(2)
C30 C31 C32 C27 -2.7(4)
C32 C27 C28 F6 179.0(2)
C32 C27 C28 C29 -2.3(4)
C32 C27 B1 C21 15.6(3)
C32 C27 B1 C33 -107.6(3)
C32 C27 B1 C38 129.3(2)
C33 C34 C35 F12 178.3(2)
C33 C34 C35 C36 0.5(4)
C34 C33 C37 F15 177.7(2)
C34 C33 C37 C01H -4.1(4)
C34 C33 B1 C21 132.7(2)
C34 C33 B1 C27 -103.4(3)
C34 C33 B1 C38 18.5(3)
C34 C35 C36 F13 177.7(2)
C34 C35 C36 C01H -1.1(4)
C36 C01H C37 F15 -178.1(2)
C36 C01H C37 C33 3.7(4)
C37 C01H C36 F13 -179.7(2)
C37 C01H C36 C35 -0.8(4)
C37 C33 C34 F11 -179.3(2)
C37 C33 C34 C35 2.0(4)
C37 C33 B1 C21 -50.6(3)
C37 C33 B1 C27 73.3(3)
C37 C33 B1 C38 -164.8(2)
C38 C39 C40 F17 177.3(2)
C38 C39 C40 C41 -1.0(4)
C39 C38 C43 F20 -177.6(2)
C39 C38 C43 C42 1.2(4)
C39 C38 B1 C21 101.6(3)
C39 C38 B1 C27 -20.3(3)
C39 C38 B1 C33 -137.0(2)
C39 C40 C41 F18 178.5(2)
C39 C40 C41 C42 1.1(4)
C40 C41 C42 F19 178.8(3)
C40 C41 C42 C43 -0.1(4)
C41 C42 C43 F20 177.7(2)
C41 C42 C43 C38 -1.1(4)
C43 C38 C39 F16 178.8(2)
C43 C38 C39 C40 -0.1(4)
C43 C38 B1 C21 -69.0(3)
C43 C38 B1 C27 169.1(2)
C43 C38 B1 C33 52.5(3)
B1 C21 C22 F1 4.7(4)
B1 C21 C22 C23 -175.0(2)
B1 C21 C26 F5 -4.4(3)
B1 C21 C26 C25 175.9(2)
B1 C27 C28 F6 1.1(3)
B1 C27 C28 C29 179.7(2)
B1 C27 C32 F10 1.3(4)
B1 C27 C32 C31 -178.8(2)
B1 C33 C34 F11 -2.3(4)
B1 C33 C34 C35 178.9(2)
B1 C33 C37 F15 0.6(3)
B1 C33 C37 C01H 178.7(2)
B1 C38 C39 F16 7.7(4)
B1 C38 C39 C40 -171.2(2)
B1 C38 C43 F20 -5.8(3)
B1 C38 C43 C42 173.1(3)
